data_4346829
loop_
_publ_author_name
'Yan, Zhi-Hao'
'Li, Xiao-Yu'
'Liu, Li-Wei'
'Yu, Si-Qi'
'Wang, Xing-Po'
'Sun, Di'

_publ_section_title
;
 Single-Crystal to Single-Crystal Phase Transition and Segmented
 Thermochromic Luminescence in a Dynamic 3D Interpenetrated Ag(I)
 Coordination Network.
;
_journal_issue 3
_journal_name_full 'Inorganic chemistry'
_journal_page_first 1096
_journal_page_last 1101
_journal_paper_doi 10.1021/acs.inorgchem.5b02200
_journal_volume 55
_journal_year 2016
_chemical_formula_moiety 'C12 H8 Ag2 N2 O4, H2 O'
_chemical_formula_sum 'C12 H10 Ag2 N2 O5'
_chemical_formula_weight 477.96
_space_group_crystal_system orthorhombic
_space_group_IT_number 56
_space_group_name_Hall '-P 2ab 2ac'
_space_group_name_H-M_alt 'P c c n'
_atom_sites_solution_hydrogens geom
_atom_sites_solution_primary direct
_atom_sites_solution_secondary difmap
_audit_creation_method SHELXL-97
_cell_angle_alpha 90
_cell_angle_beta 90
_cell_angle_gamma 90
_cell_formula_units_Z 32
_cell_length_a 14.2885(14)
_cell_length_b 23.823(2)
_cell_length_c 30.749(3)
_cell_measurement_temperature 133(2)
_cell_volume 10466.8(17)
_computing_structure_refinement 'SHELXL-97 (Sheldrick, 1997)'
_computing_structure_solution 'SHELXS-97 (Sheldrick, 1990)'
_diffrn_ambient_temperature 133(2)
_diffrn_measured_fraction_theta_full 0.992
_diffrn_measured_fraction_theta_max 0.992
_diffrn_measurement_device_type 'Bruker Apex II'
_diffrn_radiation_monochromator graphite
_diffrn_radiation_source 'fine-focus sealed tube'
_diffrn_radiation_type MoK\a
_diffrn_radiation_wavelength 0.71073
_diffrn_reflns_av_R_equivalents 0.0387
_diffrn_reflns_av_sigmaI/netI 0.0294
_diffrn_reflns_limit_h_max 16
_diffrn_reflns_limit_h_min -16
_diffrn_reflns_limit_k_max 27
_diffrn_reflns_limit_k_min -28
_diffrn_reflns_limit_l_max 27
_diffrn_reflns_limit_l_min -36
_diffrn_reflns_number 48975
_diffrn_reflns_theta_full 25.00
_diffrn_reflns_theta_max 25.00
_diffrn_reflns_theta_min 1.32
_exptl_absorpt_coefficient_mu 3.016
_exptl_absorpt_correction_T_max 0.5837
_exptl_absorpt_correction_T_min 0.5193
_exptl_absorpt_correction_type multi-scan
_exptl_absorpt_process_details sadabs
_exptl_crystal_colour colorless
_exptl_crystal_density_diffrn 2.426
_exptl_crystal_density_method 'not measured'
_exptl_crystal_description rod
_exptl_crystal_F_000 7360
_exptl_crystal_size_max 0.25
_exptl_crystal_size_mid 0.20
_exptl_crystal_size_min 0.20
_refine_diff_density_max 2.686
_refine_diff_density_min -1.763
_refine_diff_density_rms 0.278
_refine_ls_extinction_method none
_refine_ls_goodness_of_fit_ref 1.266
_refine_ls_hydrogen_treatment constr
_refine_ls_matrix_type full
_refine_ls_number_parameters 757
_refine_ls_number_reflns 9143
_refine_ls_number_restraints 84
_refine_ls_restrained_S_all 1.261
_refine_ls_R_factor_all 0.1019
_refine_ls_R_factor_gt 0.0978
_refine_ls_shift/su_max 0.021
_refine_ls_shift/su_mean 0.001
_refine_ls_structure_factor_coef Fsqd
_refine_ls_weighting_details 'calc w=1/[\s^2^(Fo^2^)+(0.0000P)^2^+673.1287P] where P=(Fo^2^+2Fc^2^)/3'
_refine_ls_weighting_scheme calc
_refine_ls_wR_factor_gt 0.2171
_refine_ls_wR_factor_ref 0.2189
_reflns_number_gt 8489
_reflns_number_total 9143
_reflns_threshold_expression >2sigma(I)
_cod_data_source_file ic5b02200_si_002.cif
_cod_data_source_block p-133K
_cod_database_code 4346829

loop_
_symmetry_equiv_pos_as_xyz
'x, y, z'
'-x+1/2, -y+1/2, z'
'x+1/2, -y, -z+1/2'
'-x, y+1/2, -z+1/2'
'-x, -y, -z'
'x-1/2, y-1/2, -z'
'-x-1/2, y, z-1/2'
'x, -y-1/2, z-1/2'

loop_
_atom_site_label
_atom_site_type_symbol
_atom_site_fract_x
_atom_site_fract_y
_atom_site_fract_z
_atom_site_U_iso_or_equiv
_atom_site_adp_type
_atom_site_occupancy
_atom_site_symmetry_multiplicity
_atom_site_calc_flag
_atom_site_refinement_flags
Ag1 Ag 0.35092(11) 0.76665(5) 0.71115(4) 0.0340(3) Uani 1 1 d .
Ag2 Ag 0.41204(10) 0.72252(6) 0.78948(4) 0.0314(3) Uani 1 1 d .
Ag3 Ag 0.61053(10) 0.76144(5) 0.78382(5) 0.0321(3) Uani 1 1 d .
Ag4 Ag 0.65792(9) 0.72316(5) 0.70077(5) 0.0304(3) Uani 1 1 d .
Ag5 Ag 0.49982(13) 0.56029(6) 0.47178(5) 0.0453(4) Uani 1 1 d .
Ag6 Ag 0.29899(12) 0.93497(6) 1.01922(5) 0.0411(4) Uani 1 1 d .
Ag7 Ag 0.24852(15) 1.04925(6) 0.99300(5) 0.0489(4) Uani 1 1 d .
Ag8 Ag 0.52144(18) 0.55562(7) 0.98551(6) 0.0636(6) Uani 1 1 d .
O1 O 0.2762(9) 0.8266(5) 0.7536(5) 0.040(3) Uani 1 1 d .
O2 O 0.3406(9) 0.7979(5) 0.8160(4) 0.032(3) Uani 1 1 d U
O3 O 0.2828(10) 0.9095(5) 0.9498(4) 0.039(3) Uani 1 1 d .
O4 O 0.1855(10) 0.9838(5) 0.9455(4) 0.040(3) Uani 1 1 d .
O5 O 0.5838(8) 0.8001(5) 0.6804(4) 0.032(3) Uani 1 1 d .
O6 O 0.5337(9) 0.8244(5) 0.7471(4) 0.036(3) Uani 1 1 d .
O7 O 0.5116(10) 0.9158(5) 0.5527(5) 0.042(3) Uani 1 1 d .
O8 O 0.4242(10) 0.9931(6) 0.5622(5) 0.044(3) Uani 1 1 d U
O9 O 0.4288(10) 0.6953(5) 0.6841(5) 0.041(3) Uani 1 1 d .
O10 O 0.4800(9) 0.6591(5) 0.7463(4) 0.034(3) Uani 1 1 d .
O11 O 0.5721(9) 0.5285(5) 0.5406(4) 0.038(3) Uani 1 1 d .
O12 O 0.4759(8) 0.6012(5) 0.5452(4) 0.035(3) Uani 1 1 d .
O13 O 0.7266(8) 0.6568(5) 0.7400(4) 0.037(3) Uani 1 1 d .
O14 O 0.6853(10) 0.6890(5) 0.8061(4) 0.040(3) Uani 1 1 d .
O15 O 0.7558(9) 0.5802(5) 0.9374(4) 0.029(3) Uani 1 1 d .
O16 O 0.8462(9) 0.5045(5) 0.9321(4) 0.036(3) Uani 1 1 d .
N1 N 0.5628(12) 0.8071(6) 0.8492(5) 0.035(4) Uani 1 1 d .
N2 N 0.5165(11) 0.8730(6) 0.9203(5) 0.034(4) Uani 1 1 d .
N3 N 0.7015(10) 0.6843(6) 0.6330(5) 0.029(3) Uani 1 1 d .
N4 N 0.7420(12) 0.6230(6) 0.5583(5) 0.036(4) Uani 1 1 d .
N5 N 0.3106(10) 0.8103(6) 0.6443(5) 0.032(3) Uani 1 1 d .
N6 N 0.2566(12) 0.8732(6) 0.5719(5) 0.034(4) Uani 1 1 d .
N7 N 0.4549(10) 0.6836(6) 0.8562(5) 0.028(3) Uani 1 1 d .
N8 N 0.4950(12) 0.6260(6) 0.9324(5) 0.039(4) Uani 1 1 d .
C1 C 0.5159(13) 0.8527(8) 0.8451(6) 0.034(4) Uani 1 1 d U
H1 H 0.4963 0.8639 0.8169 0.040 Uiso 1 1 calc R
C2 C 0.4926(14) 0.8863(7) 0.8803(7) 0.037(5) Uani 1 1 d .
H2 H 0.4583 0.9199 0.8754 0.044 Uiso 1 1 calc R
C3 C 0.5646(13) 0.8259(7) 0.9256(6) 0.033(4) Uani 1 1 d .
H3 H 0.5811 0.8138 0.9540 0.039 Uiso 1 1 calc R
C4 C 0.5912(13) 0.7939(7) 0.8894(6) 0.034(4) Uani 1 1 d .
H4 H 0.6303 0.7621 0.8936 0.041 Uiso 1 1 calc R
C5 C 0.7571(13) 0.6373(7) 0.6350(6) 0.030(4) Uani 1 1 d U
H5 H 0.7837 0.6254 0.6617 0.037 Uiso 1 1 calc R
C6 C 0.7731(11) 0.6081(7) 0.5972(6) 0.029(4) Uani 1 1 d .
H6 H 0.8091 0.5746 0.5992 0.035 Uiso 1 1 calc R
C7 C 0.6876(17) 0.6693(7) 0.5569(7) 0.045(5) Uani 1 1 d .
H7 H 0.6603 0.6809 0.5303 0.054 Uiso 1 1 calc R
C8 C 0.6721(15) 0.6994(8) 0.5939(7) 0.042(5) Uani 1 1 d .
H8 H 0.6379 0.7335 0.5915 0.051 Uiso 1 1 calc R
C9 C 0.4174(13) 0.6989(7) 0.8960(6) 0.034(4) Uani 1 1 d .
H9 H 0.3756 0.7298 0.8977 0.040 Uiso 1 1 calc R
C10 C 0.4399(15) 0.6701(8) 0.9329(6) 0.038(5) Uani 1 1 d .
H10 H 0.4148 0.6824 0.9598 0.046 Uiso 1 1 calc R
C11 C 0.5378(15) 0.6126(8) 0.8950(7) 0.041(5) Uani 1 1 d .
H11 H 0.5858 0.5850 0.8946 0.049 Uiso 1 1 calc R
C12 C 0.5113(15) 0.6397(8) 0.8570(7) 0.044(5) Uani 1 1 d .
H12 H 0.5350 0.6260 0.8302 0.053 Uiso 1 1 calc R
C13 C 0.3342(15) 0.7964(8) 0.6049(6) 0.039(5) Uani 1 1 d .
H13 H 0.3710 0.7637 0.6008 0.047 Uiso 1 1 calc R
C14 C 0.3084(15) 0.8269(8) 0.5688(7) 0.041(5) Uani 1 1 d .
H14 H 0.3281 0.8145 0.5409 0.050 Uiso 1 1 calc R
C15 C 0.2313(11) 0.8876(7) 0.6121(6) 0.028(4) Uani 1 1 d .
H15 H 0.1945 0.9205 0.6157 0.034 Uiso 1 1 calc R
C16 C 0.2554(13) 0.8576(7) 0.6485(6) 0.029(4) Uani 1 1 d U
H16 H 0.2344 0.8692 0.6764 0.034 Uiso 1 1 calc R
C17 C 0.2907(11) 0.8301(6) 0.7932(5) 0.019(3) Uani 1 1 d U
C18 C 0.2416(12) 0.8794(7) 0.8167(5) 0.024(3) Uani 1 1 d U
C19 C 0.1844(11) 0.9141(6) 0.7933(5) 0.022(3) Uani 1 1 d U
H19 H 0.1767 0.9083 0.7630 0.026 Uiso 1 1 calc R
C20 C 0.1376(13) 0.9579(7) 0.8137(6) 0.034(4) Uani 1 1 d .
H20 H 0.0972 0.9820 0.7977 0.041 Uiso 1 1 calc R
C21 C 0.1516(14) 0.9658(7) 0.8589(6) 0.036(4) Uani 1 1 d .
H21 H 0.1196 0.9954 0.8734 0.043 Uiso 1 1 calc R
C22 C 0.2104(12) 0.9317(7) 0.8823(6) 0.030(4) Uani 1 1 d .
C23 C 0.2571(12) 0.8868(7) 0.8608(5) 0.025(3) Uani 1 1 d U
H23 H 0.2978 0.8625 0.8763 0.030 Uiso 1 1 calc R
C24 C 0.2268(14) 0.9417(7) 0.9299(6) 0.036(5) Uani 1 1 d .
C25 C 0.7241(11) 0.6544(7) 0.7803(5) 0.025(4) Uani 1 1 d .
C26 C 0.7735(11) 0.6044(7) 0.8029(5) 0.023(3) Uani 1 1 d U
C27 C 0.8222(12) 0.5681(8) 0.7782(6) 0.033(4) Uani 1 1 d .
H27 H 0.8251 0.5727 0.7475 0.040 Uiso 1 1 calc R
C28 C 0.8693(13) 0.5229(8) 0.7989(6) 0.036(4) Uani 1 1 d .
H28 H 0.9060 0.4974 0.7824 0.043 Uiso 1 1 calc R
C29 C 0.8613(13) 0.5166(7) 0.8422(7) 0.035(4) Uani 1 1 d .
H29 H 0.8921 0.4860 0.8559 0.042 Uiso 1 1 calc R
C30 C 0.8095(12) 0.5534(7) 0.8677(6) 0.030(4) Uani 1 1 d .
C31 C 0.7642(12) 0.5986(7) 0.8467(6) 0.029(4) Uani 1 1 d .
H31 H 0.7278 0.6245 0.8629 0.035 Uiso 1 1 calc R
C32 C 0.7998(13) 0.5445(7) 0.9155(7) 0.037(4) Uani 1 1 d .
C33 C 0.4716(12) 0.6592(7) 0.7058(6) 0.029(4) Uani 1 1 d U
C34 C 0.5135(14) 0.6136(7) 0.6803(7) 0.037(4) Uani 1 1 d .
C35 C 0.5718(12) 0.5711(7) 0.7006(6) 0.031(4) Uani 1 1 d U
H35 H 0.5807 0.5710 0.7312 0.037 Uiso 1 1 calc R
C36 C 0.6144(12) 0.5310(7) 0.6748(7) 0.033(4) Uani 1 1 d .
H36 H 0.6523 0.5032 0.6884 0.040 Uiso 1 1 calc R
C37 C 0.6042(12) 0.5296(7) 0.6316(7) 0.037(5) Uani 1 1 d .
H37 H 0.6358 0.5021 0.6148 0.045 Uiso 1 1 calc R
C38 C 0.5465(13) 0.5692(7) 0.6115(6) 0.035(4) Uani 1 1 d .
C39 C 0.5051(12) 0.6108(7) 0.6354(5) 0.025(4) Uani 1 1 d .
H39 H 0.4693 0.6386 0.6208 0.030 Uiso 1 1 calc R
C40 C 0.5319(12) 0.5654(7) 0.5639(7) 0.034(4) Uani 1 1 d .
C41 C 0.5420(12) 0.8307(7) 0.7064(6) 0.029(4) Uani 1 1 d U
C42 C 0.4929(15) 0.8814(8) 0.6870(6) 0.040(5) Uani 1 1 d .
C43 C 0.4422(14) 0.9191(8) 0.7142(7) 0.039(4) Uani 1 1 d .
H43 H 0.4412 0.9144 0.7449 0.047 Uiso 1 1 calc R
C44 C 0.3946(12) 0.9627(7) 0.6947(7) 0.040(5) Uani 1 1 d .
H44 H 0.3575 0.9869 0.7121 0.048 Uiso 1 1 calc R
C45 C 0.3994(13) 0.9718(7) 0.6513(7) 0.034(4) Uani 1 1 d .
H45 H 0.3665 1.0025 0.6388 0.041 Uiso 1 1 calc R
C46 C 0.4525(12) 0.9365(7) 0.6248(6) 0.028(4) Uani 1 1 d .
C47 C 0.4974(13) 0.8913(7) 0.6430(6) 0.030(4) Uani 1 1 d .
H47 H 0.5321 0.8666 0.6249 0.036 Uiso 1 1 calc R
C48 C 0.4612(13) 0.9489(7) 0.5767(6) 0.030(4) Uani 1 1 d U
O4W O 0.3148(15) 0.7071(6) 0.4600(5) 0.071(5) Uani 1 1 d .
H4WA H 0.3039 0.6724 0.4563 0.085 Uiso 1 1 d R
H4WB H 0.3526 0.7106 0.4812 0.085 Uiso 0.50 1 d PR
H4WC H 0.2638 0.7243 0.4655 0.085 Uiso 0.50 1 d PR
O3W O 0.4381(11) 0.7144(6) 0.5290(5) 0.057(4) Uani 1 1 d .
H3WA H 0.4514 0.6806 0.5351 0.068 Uiso 1 1 d R
H3WB H 0.4000 0.7144 0.5077 0.068 Uiso 0.50 1 d PR
H3WC H 0.4878 0.7321 0.5221 0.068 Uiso 0.50 1 d PR
O1W O 0.6991(12) 0.8015(6) 0.4589(5) 0.054(4) Uani 1 1 d .
H1WA H 0.6609 0.8013 0.4801 0.065 Uiso 0.50 1 d PR
H1WB H 0.7292 0.7707 0.4590 0.065 Uiso 0.50 1 d PR
H1WC H 0.7371 0.8289 0.4614 0.065 Uiso 1 1 d R
O2W O 0.5694(10) 0.8003(5) 0.5305(5) 0.047(4) Uani 1 1 d .
H2WA H 0.5254 0.7761 0.5307 0.056 Uiso 0.50 1 d PR
H2WB H 0.5466 0.8320 0.5373 0.056 Uiso 1 1 d R
H2WC H 0.5945 0.8018 0.5054 0.056 Uiso 0.50 1 d PR

loop_
_atom_site_aniso_label
_atom_site_aniso_U_11
_atom_site_aniso_U_22
_atom_site_aniso_U_33
_atom_site_aniso_U_23
_atom_site_aniso_U_13
_atom_site_aniso_U_12
Ag1 0.0420(8) 0.0245(7) 0.0355(7) -0.0023(5) -0.0030(6) 0.0108(6)
Ag2 0.0289(7) 0.0296(7) 0.0357(7) -0.0005(6) -0.0021(6) 0.0056(6)
Ag3 0.0336(7) 0.0207(6) 0.0421(8) 0.0029(5) 0.0026(6) 0.0047(6)
Ag4 0.0242(6) 0.0254(6) 0.0418(8) 0.0032(6) -0.0015(6) 0.0057(5)
Ag5 0.0610(10) 0.0239(7) 0.0512(9) 0.0038(7) 0.0099(8) -0.0020(7)
Ag6 0.0593(10) 0.0256(7) 0.0384(8) 0.0004(6) 0.0042(7) -0.0027(7)
Ag7 0.0782(12) 0.0271(7) 0.0414(8) -0.0007(6) 0.0026(8) 0.0093(8)
Ag8 0.1209(18) 0.0263(8) 0.0435(9) 0.0032(7) -0.0108(10) -0.0167(10)
O1 0.033(8) 0.028(7) 0.058(9) -0.008(6) 0.004(6) 0.003(5)
O2 0.032(5) 0.031(4) 0.031(4) -0.004(4) 0.002(4) 0.007(4)
O3 0.059(9) 0.022(6) 0.037(7) 0.003(5) -0.001(7) -0.011(6)
O4 0.046(8) 0.028(7) 0.046(8) -0.004(6) 0.009(7) 0.000(6)
O5 0.022(6) 0.029(6) 0.045(7) 0.000(5) 0.001(6) 0.004(5)
O6 0.026(7) 0.040(7) 0.041(7) 0.000(6) 0.001(6) 0.014(6)
O7 0.033(8) 0.038(7) 0.054(8) 0.006(6) -0.020(7) 0.007(6)
O8 0.046(5) 0.038(5) 0.048(5) 0.003(4) -0.010(4) 0.007(4)
O9 0.040(8) 0.026(6) 0.056(8) 0.006(6) 0.017(7) 0.020(6)
O10 0.030(7) 0.038(7) 0.034(7) -0.001(6) 0.000(6) 0.001(6)
O11 0.032(7) 0.028(6) 0.053(8) -0.010(6) 0.009(6) -0.007(6)
O12 0.020(6) 0.036(7) 0.048(8) -0.005(6) 0.007(6) -0.002(5)
O13 0.024(7) 0.042(7) 0.043(8) 0.016(6) 0.009(6) 0.008(6)
O14 0.062(9) 0.018(6) 0.040(7) 0.009(5) -0.001(7) 0.006(6)
O15 0.023(6) 0.029(6) 0.035(6) 0.004(5) 0.002(5) 0.007(5)
O16 0.037(7) 0.019(6) 0.050(8) 0.008(5) -0.005(6) -0.004(5)
N1 0.045(10) 0.023(7) 0.037(8) 0.002(6) 0.007(7) -0.006(7)
N2 0.033(9) 0.022(7) 0.046(9) 0.001(7) 0.015(7) -0.011(6)
N3 0.026(8) 0.021(7) 0.041(9) 0.004(6) -0.006(7) -0.002(6)
N4 0.040(9) 0.032(8) 0.035(8) -0.001(7) 0.005(8) -0.005(7)
N5 0.025(8) 0.021(7) 0.049(9) -0.004(6) 0.000(7) 0.003(6)
N6 0.037(9) 0.020(7) 0.046(9) 0.009(7) -0.007(8) 0.003(7)
N7 0.023(8) 0.025(7) 0.036(8) 0.001(6) -0.008(6) 0.005(6)
N8 0.045(10) 0.022(8) 0.049(10) 0.000(7) -0.015(8) -0.014(7)
C1 0.033(6) 0.032(6) 0.036(6) -0.001(4) -0.002(4) -0.003(4)
C2 0.032(10) 0.023(9) 0.056(12) 0.006(8) 0.019(9) -0.001(8)
C3 0.038(10) 0.022(9) 0.038(10) 0.001(7) -0.006(8) -0.016(8)
C4 0.026(9) 0.020(8) 0.058(12) 0.002(8) -0.005(9) 0.012(7)
C5 0.028(5) 0.029(5) 0.034(5) 0.002(4) -0.001(4) 0.000(4)
C6 0.009(8) 0.021(8) 0.057(12) -0.009(8) 0.006(7) -0.007(6)
C7 0.074(16) 0.014(8) 0.047(12) 0.000(8) -0.016(11) 0.001(9)
C8 0.047(13) 0.029(10) 0.051(12) 0.005(9) 0.002(10) -0.005(9)
C9 0.030(10) 0.019(8) 0.052(11) -0.009(8) 0.001(9) -0.002(7)
C10 0.054(13) 0.028(10) 0.032(10) -0.004(8) 0.012(9) -0.017(9)
C11 0.040(12) 0.023(9) 0.059(13) 0.004(9) -0.012(10) 0.002(8)
C12 0.040(12) 0.038(11) 0.054(13) -0.004(9) 0.000(10) -0.013(10)
C13 0.049(13) 0.032(10) 0.035(10) 0.003(8) -0.004(9) -0.002(9)
C14 0.049(12) 0.032(10) 0.043(11) -0.009(8) -0.014(10) 0.017(9)
C15 0.014(9) 0.026(9) 0.044(10) -0.001(8) -0.001(7) -0.008(7)
C16 0.030(5) 0.027(5) 0.029(5) -0.002(4) -0.007(4) -0.001(4)
C17 0.015(5) 0.019(5) 0.024(5) -0.002(4) 0.001(4) 0.001(4)
C18 0.022(5) 0.023(5) 0.027(5) 0.002(4) 0.002(4) -0.004(4)
C19 0.018(5) 0.022(5) 0.025(5) 0.001(4) 0.002(4) -0.005(4)
C20 0.033(10) 0.027(9) 0.042(10) 0.005(8) 0.004(8) -0.001(8)
C21 0.033(10) 0.028(9) 0.046(11) -0.009(8) 0.017(9) 0.006(8)
C22 0.025(9) 0.029(9) 0.037(10) -0.005(7) -0.001(8) -0.014(7)
C23 0.020(5) 0.023(5) 0.031(5) 0.000(4) 0.001(4) 0.002(4)
C24 0.044(12) 0.024(9) 0.040(10) -0.007(8) 0.014(9) -0.016(9)
C25 0.022(9) 0.021(8) 0.030(9) 0.000(7) 0.004(7) 0.001(7)
C26 0.020(5) 0.022(5) 0.028(5) 0.002(4) -0.004(4) -0.005(4)
C27 0.017(8) 0.037(10) 0.045(11) 0.013(8) -0.007(8) -0.006(7)
C28 0.030(10) 0.031(10) 0.046(11) -0.004(8) -0.005(8) -0.005(8)
C29 0.034(11) 0.014(8) 0.057(12) 0.007(8) -0.017(9) -0.007(7)
C30 0.022(9) 0.019(8) 0.048(11) 0.001(7) -0.007(8) -0.005(7)
C31 0.020(9) 0.017(8) 0.050(11) -0.002(7) -0.014(8) -0.006(7)
C32 0.023(9) 0.027(9) 0.060(13) -0.003(9) -0.012(9) 0.003(8)
C33 0.026(5) 0.027(5) 0.033(5) -0.001(4) 0.002(4) -0.001(4)
C34 0.032(10) 0.026(9) 0.052(12) 0.006(8) -0.007(9) 0.009(8)
C35 0.029(5) 0.027(5) 0.035(5) 0.000(4) 0.004(4) 0.001(4)
C36 0.015(8) 0.030(9) 0.055(12) 0.002(8) 0.007(8) 0.001(7)
C37 0.015(9) 0.020(8) 0.076(15) 0.002(9) 0.014(9) -0.004(7)
C38 0.030(10) 0.021(9) 0.053(12) 0.006(8) 0.015(9) -0.003(8)
C39 0.017(8) 0.024(8) 0.034(9) 0.003(7) 0.003(7) -0.006(7)
C40 0.020(9) 0.020(8) 0.063(13) 0.005(8) 0.017(8) -0.003(7)
C41 0.028(5) 0.028(5) 0.031(5) 0.000(4) -0.005(4) -0.001(4)
C42 0.044(12) 0.034(10) 0.042(11) -0.002(8) -0.010(9) 0.025(9)
C43 0.042(11) 0.029(10) 0.045(11) -0.005(8) 0.001(9) 0.000(9)
C44 0.016(9) 0.024(9) 0.078(15) -0.013(9) -0.007(9) 0.008(7)
C45 0.024(9) 0.022(9) 0.056(12) -0.006(8) -0.005(9) 0.006(7)
C46 0.020(8) 0.024(8) 0.041(10) 0.002(7) -0.014(7) -0.004(7)
C47 0.025(9) 0.025(9) 0.039(10) -0.006(7) 0.007(8) 0.010(7)
C48 0.030(5) 0.028(5) 0.031(5) 0.001(4) -0.004(4) 0.000(4)
O4W 0.124(17) 0.031(8) 0.058(10) 0.006(7) -0.006(11) 0.003(9)
O3W 0.059(10) 0.032(7) 0.080(11) 0.002(7) -0.014(9) 0.015(7)
O1W 0.064(10) 0.036(8) 0.062(10) -0.007(7) 0.006(8) -0.006(7)
O2W 0.047(9) 0.020(6) 0.073(10) -0.002(6) 0.001(8) 0.006(6)

loop_
_atom_type_symbol
_atom_type_description
_atom_type_scat_dispersion_real
_atom_type_scat_dispersion_imag
_atom_type_scat_source
C C 0.0033 0.0016 'International Tables Vol C Tables 4.2.6.8 and 6.1.1.4'
H H 0.0000 0.0000 'International Tables Vol C Tables 4.2.6.8 and 6.1.1.4'
Ag Ag -0.8971 1.1015 'International Tables Vol C Tables 4.2.6.8 and 6.1.1.4'
N N 0.0061 0.0033 'International Tables Vol C Tables 4.2.6.8 and 6.1.1.4'
O O 0.0106 0.0060 'International Tables Vol C Tables 4.2.6.8 and 6.1.1.4'

loop_
_geom_angle_atom_site_label_1
_geom_angle_atom_site_label_2
_geom_angle_atom_site_label_3
_geom_angle
_geom_angle_site_symmetry_1
_geom_angle_site_symmetry_3
O9 Ag1 O1 165.7(5) . .
O9 Ag1 N5 97.7(5) . .
O1 Ag1 N5 96.4(5) . .
O9 Ag1 Ag2 82.8(4) . .
O1 Ag1 Ag2 83.3(4) . .
N5 Ag1 Ag2 174.6(4) . .
O9 Ag1 Ag1 106.5(4) . 2_565
O1 Ag1 Ag1 72.9(3) . 2_565
N5 Ag1 Ag1 83.2(4) . 2_565
Ag2 Ag1 Ag1 101.73(5) . 2_565
O2 Ag2 O10 164.9(4) . .
O2 Ag2 N7 96.8(5) . .
O10 Ag2 N7 98.0(5) . .
O2 Ag2 Ag1 82.4(3) . .
O10 Ag2 Ag1 82.9(3) . .
N7 Ag2 Ag1 176.7(4) . .
O2 Ag2 Ag3 101.9(3) . .
O10 Ag2 Ag3 76.3(3) . .
N7 Ag2 Ag3 85.7(4) . .
Ag1 Ag2 Ag3 97.52(6) . .
O14 Ag3 O6 166.7(5) . .
O14 Ag3 N1 103.9(5) . .
O6 Ag3 N1 88.8(5) . .
O14 Ag3 Ag4 84.7(4) . .
O6 Ag3 Ag4 82.7(3) . .
N1 Ag3 Ag4 171.1(4) . .
O14 Ag3 Ag2 101.8(4) . .
O6 Ag3 Ag2 76.4(4) . .
N1 Ag3 Ag2 79.7(4) . .
Ag4 Ag3 Ag2 100.48(6) . .
O5 Ag4 O13 163.4(5) . .
O5 Ag4 N3 101.6(5) . .
O13 Ag4 N3 94.8(5) . .
O5 Ag4 Ag3 82.7(3) . .
O13 Ag4 Ag3 80.9(3) . .
N3 Ag4 Ag3 175.6(3) . .
O5 Ag4 Ag4 93.9(3) . 2_665
O13 Ag4 Ag4 85.0(3) . 2_665
N3 Ag4 Ag4 86.2(4) . 2_665
Ag3 Ag4 Ag4 94.32(5) . 2_665
N2 Ag5 O11 124.0(5) 8_575 5_666
N2 Ag5 O11 140.5(5) 8_575 .
O11 Ag5 O11 92.6(4) 5_666 .
N2 Ag5 O12 112.1(5) 8_575 .
O11 Ag5 O12 115.7(4) 5_666 .
O11 Ag5 O12 53.1(4) . .
N2 Ag5 Ag6 112.8(4) 8_575 8_575
O11 Ag5 Ag6 73.7(3) 5_666 8_575
O11 Ag5 Ag6 89.7(3) . 8_575
O12 Ag5 Ag6 56.7(3) . 8_575
N2 Ag5 Ag5 165.0(4) 8_575 5_666
O11 Ag5 Ag5 47.4(3) 5_666 5_666
O11 Ag5 Ag5 45.2(3) . 5_666
O12 Ag5 Ag5 82.3(3) . 5_666
Ag6 Ag5 Ag5 78.30(6) 8_575 5_666
O3 Ag6 N6 117.3(5) . 7_656
O3 Ag6 O16 146.8(4) . 6_567
N6 Ag6 O16 95.8(5) 7_656 6_567
O3 Ag6 Ag7 87.9(3) . .
N6 Ag6 Ag7 134.0(4) 7_656 .
O16 Ag6 Ag7 65.7(3) 6_567 .
O3 Ag6 Ag5 70.6(4) . 8_576
N6 Ag6 Ag5 129.9(4) 7_656 8_576
O16 Ag6 Ag5 90.5(3) 6_567 8_576
Ag7 Ag6 Ag5 93.56(6) . 8_576
O15 Ag7 O4 146.3(5) 6_567 .
O15 Ag7 N4 112.7(5) 6_567 4_656
O4 Ag7 N4 95.9(5) . 4_656
O15 Ag7 Ag6 91.8(3) 6_567 .
O4 Ag7 Ag6 69.1(3) . .
N4 Ag7 Ag6 149.3(4) 4_656 .
O15 Ag7 Ag8 80.9(3) 6_567 6_567
O4 Ag7 Ag8 77.0(4) . 6_567
N4 Ag7 Ag8 98.9(4) 4_656 6_567
Ag6 Ag7 Ag8 103.22(7) . 6_567
O7 Ag8 O8 148.7(5) 8_576 4_646
O7 Ag8 N8 115.0(5) 8_576 .
O8 Ag8 N8 94.3(6) 4_646 .
O7 Ag8 Ag8 88.9(4) 8_576 5_667
O8 Ag8 Ag8 70.2(4) 4_646 5_667
N8 Ag8 Ag8 146.6(4) . 5_667
O7 Ag8 Ag7 83.6(4) 8_576 6_657
O8 Ag8 Ag7 76.1(4) 4_646 6_657
N8 Ag8 Ag7 109.0(4) . 6_657
Ag8 Ag8 Ag7 96.03(11) 5_667 6_657
C17 O1 Ag1 122.9(11) . .
C17 O2 Ag2 123.1(10) . .
C24 O3 Ag6 111.3(11) . .
C24 O4 Ag7 126.5(13) . .
C41 O5 Ag4 122.6(11) . .
C41 O6 Ag3 123.3(11) . .
C48 O7 Ag8 112.6(11) . 8_575
C48 O8 Ag8 130.2(13) . 4_656
C33 O9 Ag1 125.5(12) . .
C33 O10 Ag2 123.4(11) . .
C40 O11 Ag5 120.6(11) . 5_666
C40 O11 Ag5 94.7(12) . .
Ag5 O11 Ag5 87.4(4) 5_666 .
C40 O12 Ag5 93.3(11) . .
C25 O13 Ag4 124.3(11) . .
C25 O14 Ag3 122.6(11) . .
C32 O15 Ag7 108.0(11) . 6_657
C32 O16 Ag6 129.9(13) . 6_657
C1 N1 C4 116.5(16) . .
C1 N1 Ag3 117.1(13) . .
C4 N1 Ag3 125.8(12) . .
C2 N2 C3 116.9(16) . .
C2 N2 Ag5 117.3(12) . 8_576
C3 N2 Ag5 124.4(13) . 8_576
C8 N3 C5 116.6(16) . .
C8 N3 Ag4 127.6(13) . .
C5 N3 Ag4 115.6(11) . .
C6 N4 C7 116.0(16) . .
C6 N4 Ag7 112.6(11) . 4_646
C7 N4 Ag7 128.3(13) . 4_646
C13 N5 C16 116.4(16) . .
C13 N5 Ag1 129.2(12) . .
C16 N5 Ag1 114.4(11) . .
C14 N6 C15 115.4(16) . .
C14 N6 Ag6 131.7(14) . 7_655
C15 N6 Ag6 112.9(11) . 7_655
C12 N7 C9 115.3(16) . .
C12 N7 Ag2 119.4(13) . .
C9 N7 Ag2 124.9(11) . .
C10 N8 C11 118.2(17) . .
C10 N8 Ag8 130.9(14) . .
C11 N8 Ag8 110.5(12) . .
N1 C1 C2 122.7(18) . .
N1 C1 H1 118.6 . .
C2 C1 H1 118.7 . .
N2 C2 C1 121.9(17) . .
N2 C2 H2 119.1 . .
C1 C2 H2 119.1 . .
N2 C3 C4 120.3(17) . .
N2 C3 H3 119.9 . .
C4 C3 H3 119.9 . .
N1 C4 C3 121.6(16) . .
N1 C4 H4 119.2 . .
C3 C4 H4 119.2 . .
N3 C5 C6 118.1(16) . .
N3 C5 H5 120.9 . .
C6 C5 H5 120.9 . .
N4 C6 C5 124.9(16) . .
N4 C6 H6 117.6 . .
C5 C6 H6 117.6 . .
N4 C7 C8 119.9(19) . .
N4 C7 H7 120.0 . .
C8 C7 H7 120.0 . .
N3 C8 C7 124.2(19) . .
N3 C8 H8 117.9 . .
C7 C8 H8 117.9 . .
C10 C9 N7 120.8(17) . .
C10 C9 H9 119.6 . .
N7 C9 H9 119.6 . .
N8 C10 C9 122.4(18) . .
N8 C10 H10 118.8 . .
C9 C10 H10 118.8 . .
N8 C11 C12 119.1(19) . .
N8 C11 H11 120.4 . .
C12 C11 H11 120.4 . .
N7 C12 C11 123(2) . .
N7 C12 H12 118.3 . .
C11 C12 H12 118.3 . .
N5 C13 C14 123.2(19) . .
N5 C13 H13 118.4 . .
C14 C13 H13 118.4 . .
N6 C14 C13 122.0(19) . .
N6 C14 H14 119.0 . .
C13 C14 H14 119.0 . .
N6 C15 C16 123.7(16) . .
N6 C15 H15 118.1 . .
C16 C15 H15 118.1 . .
N5 C16 C15 119.3(16) . .
N5 C16 H16 120.3 . .
C15 C16 H16 120.3 . .
O1 C17 O2 127.0(15) . .
O1 C17 C18 115.7(14) . .
O2 C17 C18 117.3(13) . .
C19 C18 C23 122.2(15) . .
C19 C18 C17 119.1(14) . .
C23 C18 C17 118.7(14) . .
C18 C19 C20 120.4(16) . .
C18 C19 H19 119.8 . .
C20 C19 H19 119.8 . .
C19 C20 C21 118.3(17) . .
C19 C20 H20 120.9 . .
C21 C20 H20 120.9 . .
C22 C21 C20 121.5(16) . .
C22 C21 H21 119.3 . .
C20 C21 H21 119.3 . .
C21 C22 C23 119.2(16) . .
C21 C22 C24 120.9(17) . .
C23 C22 C24 119.9(17) . .
C18 C23 C22 118.4(16) . .
C18 C23 H23 120.8 . .
C22 C23 H23 120.8 . .
O4 C24 O3 126.4(18) . .
O4 C24 C22 115.2(18) . .
O3 C24 C22 118.3(16) . .
O13 C25 O14 127.4(16) . .
O13 C25 C26 118.0(14) . .
O14 C25 C26 114.6(14) . .
C27 C26 C31 122.9(16) . .
C27 C26 C25 118.5(15) . .
C31 C26 C25 118.6(15) . .
C26 C27 C28 118.7(17) . .
C26 C27 H27 120.7 . .
C28 C27 H27 120.7 . .
C29 C28 C27 119.1(18) . .
C29 C28 H28 120.4 . .
C27 C28 H28 120.4 . .
C28 C29 C30 122.3(17) . .
C28 C29 H29 118.8 . .
C30 C29 H29 118.8 . .
C29 C30 C31 117.7(17) . .
C29 C30 C32 121.1(16) . .
C31 C30 C32 121.2(16) . .
C26 C31 C30 119.2(17) . .
C26 C31 H31 120.4 . .
C30 C31 H31 120.4 . .
O15 C32 O16 123.8(19) . .
O15 C32 C30 118.6(16) . .
O16 C32 C30 117.0(17) . .
O9 C33 O10 125.3(17) . .
O9 C33 C34 115.2(16) . .
O10 C33 C34 119.5(16) . .
C39 C34 C35 116.4(17) . .
C39 C34 C33 122.1(16) . .
C35 C34 C33 121.4(17) . .
C36 C35 C34 119.3(17) . .
C36 C35 H35 120.4 . .
C34 C35 H35 120.4 . .
C37 C36 C35 122.5(18) . .
C37 C36 H36 118.8 . .
C35 C36 H36 118.8 . .
C36 C37 C38 119.2(18) . .
C36 C37 H37 120.4 . .
C38 C37 H37 120.4 . .
C39 C38 C37 120.4(19) . .
C39 C38 C40 121.0(17) . .
C37 C38 C40 118.6(17) . .
C38 C39 C34 122.1(17) . .
C38 C39 H39 119.0 . .
C34 C39 H39 119.0 . .
O11 C40 O12 118.8(18) . .
O11 C40 C38 122.4(17) . .
O12 C40 C38 118.7(16) . .
O5 C41 O6 127.8(17) . .
O5 C41 C42 116.1(16) . .
O6 C41 C42 116.1(16) . .
C47 C42 C43 119.5(17) . .
C47 C42 C41 120.1(16) . .
C43 C42 C41 120.4(17) . .
C44 C43 C42 118.1(19) . .
C44 C43 H43 121.0 . .
C42 C43 H43 121.0 . .
C45 C44 C43 121.7(18) . .
C45 C44 H44 119.1 . .
C43 C44 H44 119.1 . .
C44 C45 C46 120.4(17) . .
C44 C45 H45 119.8 . .
C46 C45 H45 119.8 . .
C47 C46 C45 119.3(17) . .
C47 C46 C48 120.8(16) . .
C45 C46 C48 119.9(16) . .
C46 C47 C42 120.9(16) . .
C46 C47 H47 119.5 . .
C42 C47 H47 119.5 . .
O8 C48 O7 122.6(16) . .
O8 C48 C46 118.3(16) . .
O7 C48 C46 118.9(15) . .
H4WA O4W H4WB 108.3 . .
H4WA O4W H4WC 109.8 . .
H4WB O4W H4WC 110.1 . .
H3WA O3W H3WB 108.3 . .
H3WA O3W H3WC 109.6 . .
H3WB O3W H3WC 110.0 . .
H1WA O1W H1WB 108.5 . .
H1WA O1W H1WC 110.1 . .
H1WB O1W H1WC 109.8 . .
H2WA O2W H2WB 108.4 . .
H2WA O2W H2WC 110.4 . .
H2WB O2W H2WC 110.3 . .

loop_
_geom_bond_atom_site_label_1
_geom_bond_atom_site_label_2
_geom_bond_distance
_geom_bond_site_symmetry_2
Ag1 O9 2.195(12) .
Ag1 O1 2.209(12) .
Ag1 N5 2.376(16) .
Ag1 Ag2 2.7692(19) .
Ag1 Ag1 2.991(3) 2_565
Ag2 O2 2.222(12) .
Ag2 O10 2.232(12) .
Ag2 N7 2.333(14) .
Ag2 Ag3 2.989(2) .
Ag3 O14 2.143(12) .
Ag3 O6 2.175(12) .
Ag3 N1 2.384(15) .
Ag3 Ag4 2.795(2) .
Ag4 O5 2.207(12) .
Ag4 O13 2.218(12) .
Ag4 N3 2.365(15) .
Ag4 Ag4 2.926(3) 2_665
Ag5 N2 2.254(15) 8_575
Ag5 O11 2.382(12) 5_666
Ag5 O11 2.473(14) .
Ag5 O12 2.484(13) .
Ag5 Ag6 3.221(2) 8_575
Ag5 Ag5 3.356(3) 5_666
Ag6 O3 2.232(13) .
Ag6 N6 2.327(14) 7_656
Ag6 O16 2.333(12) 6_567
Ag6 Ag7 2.929(2) .
Ag6 Ag5 3.221(2) 8_576
Ag7 O15 2.267(11) 6_567
Ag7 O4 2.318(13) .
Ag7 N4 2.364(15) 4_656
Ag7 Ag8 3.315(3) 6_567
Ag8 O7 2.180(14) 8_576
Ag8 O8 2.229(14) 4_646
Ag8 N8 2.370(16) .
Ag8 Ag8 2.862(3) 5_667
Ag8 Ag7 3.315(3) 6_657
O1 C17 1.24(2) .
O2 C17 1.260(19) .
O3 C24 1.27(2) .
O4 C24 1.26(2) .
O5 C41 1.24(2) .
O6 C41 1.27(2) .
O7 C48 1.30(2) .
O7 Ag8 2.180(14) 8_575
O8 C48 1.26(2) .
O8 Ag8 2.229(14) 4_656
O9 C33 1.25(2) .
O10 C33 1.25(2) .
O11 C40 1.27(2) .
O11 Ag5 2.382(12) 5_666
O12 C40 1.30(2) .
O13 C25 1.24(2) .
O14 C25 1.27(2) .
O15 C32 1.25(2) .
O15 Ag7 2.267(11) 6_657
O16 C32 1.27(2) .
O16 Ag6 2.333(12) 6_657
N1 C1 1.28(2) .
N1 C4 1.34(2) .
N2 C2 1.32(3) .
N2 C3 1.33(2) .
N2 Ag5 2.254(15) 8_576
N3 C8 1.32(2) .
N3 C5 1.37(2) .
N4 C6 1.33(2) .
N4 C7 1.35(3) .
N4 Ag7 2.364(15) 4_646
N5 C13 1.30(2) .
N5 C16 1.38(2) .
N6 C14 1.33(2) .
N6 C15 1.33(2) .
N6 Ag6 2.327(14) 7_655
N7 C12 1.32(3) .
N7 C9 1.39(2) .
N8 C10 1.31(3) .
N8 C11 1.34(3) .
C1 C2 1.39(3) .
C1 H1 0.9500 .
C2 H2 0.9500 .
C3 C4 1.40(3) .
C3 H3 0.9500 .
C4 H4 0.9500 .
C5 C6 1.37(2) .
C5 H5 0.9500 .
C6 H6 0.9500 .
C7 C8 1.36(3) .
C7 H7 0.9500 .
C8 H8 0.9500 .
C9 C10 1.36(3) .
C9 H9 0.9500 .
C10 H10 0.9500 .
C11 C12 1.39(3) .
C11 H11 0.9500 .
C12 H12 0.9500 .
C13 C14 1.37(3) .
C13 H13 0.9500 .
C14 H14 0.9500 .
C15 C16 1.37(2) .
C15 H15 0.9500 .
C16 H16 0.9500 .
C17 C18 1.55(2) .
C18 C19 1.37(2) .
C18 C23 1.38(2) .
C19 C20 1.39(2) .
C19 H19 0.9500 .
C20 C21 1.42(3) .
C20 H20 0.9500 .
C21 C22 1.37(3) .
C21 H21 0.9500 .
C22 C23 1.42(2) .
C22 C24 1.50(2) .
C23 H23 0.9500 .
C25 C26 1.55(2) .
C26 C27 1.34(3) .
C26 C31 1.36(2) .
C27 C28 1.42(3) .
C27 H27 0.9500 .
C28 C29 1.35(3) .
C28 H28 0.9500 .
C29 C30 1.39(3) .
C29 H29 0.9500 .
C30 C31 1.41(2) .
C30 C32 1.49(3) .
C31 H31 0.9500 .
C33 C34 1.47(2) .
C34 C39 1.39(3) .
C34 C35 1.45(2) .
C35 C36 1.38(2) .
C35 H35 0.9500 .
C36 C37 1.34(3) .
C36 H36 0.9500 .
C37 C38 1.40(3) .
C37 H37 0.9500 .
C38 C39 1.37(2) .
C38 C40 1.48(3) .
C39 H39 0.9500 .
C41 C42 1.52(2) .
C42 C47 1.38(3) .
C42 C43 1.43(3) .
C43 C44 1.38(3) .
C43 H43 0.9500 .
C44 C45 1.35(3) .
C44 H44 0.9500 .
C45 C46 1.39(3) .
C45 H45 0.9500 .
C46 C47 1.37(2) .
C46 C48 1.51(2) .
C47 H47 0.9500 .
O4W H4WA 0.8499 .
O4W H4WB 0.8510 .
O4W H4WC 0.8523 .
O3W H3WA 0.8506 .
O3W H3WB 0.8514 .
O3W H3WC 0.8522 .
O1W H1WA 0.8514 .
O1W H1WB 0.8504 .
O1W H1WC 0.8514 .
O2W H2WA 0.8514 .
O2W H2WB 0.8503 .
O2W H2WC 0.8510 .
